data_4067959
loop_
_publ_author_name
'Yonke, Brendan L.'
'Keane, Andrew J.'
'Zavalij, Peter Y.'
'Sita, Lawrence R.'

_publ_section_title
;
 Mononuclear Tantalum(IV, d1) Imido Complexes Supported by the
 Monocyclopentadienyl, Amidinate and Guanidinate Ligand Sets As Models to
 Explore Dinitrogen Fixation by &#x201C;End-On-Bridged&#x201D; Dinuclear
 {[Ta(IV, d1)]}2(\m-\h1:\h1-N2) Complexes
;
_journal_issue 1
_journal_name_full Organometallics
_journal_page_first 345
_journal_paper_doi 10.1021/om200961r
_journal_volume 31
_journal_year 2012
_chemical_absolute_configuration ad
_chemical_formula_moiety 'C48 H74 N6 S2 Ta2'
_chemical_formula_sum 'C48 H74 N6 S2 Ta2'
_chemical_formula_weight 1161.15
_space_group_IT_number 19
_symmetry_cell_setting orthorhombic
_symmetry_space_group_name_Hall 'P 2ac 2ab'
_symmetry_space_group_name_H-M 'P 21 21 21'
_atom_sites_solution_hydrogens geom
_atom_sites_solution_primary direct
_atom_sites_solution_secondary difmap
_audit_creation_method 'SHELXL-97 & ZCIF'
_cell_angle_alpha 90.00
_cell_angle_beta 90.00
_cell_angle_gamma 90.00
_cell_formula_units_Z 4
_cell_length_a 13.3696(16)
_cell_length_b 13.9845(17)
_cell_length_c 25.723(3)
_cell_measurement_reflns_used 44391
_cell_measurement_temperature 150(2)
_cell_measurement_theta_max 31.0
_cell_measurement_theta_min 2.2
_cell_volume 4809.4(10)
_computing_cell_refinement Apex2
_computing_data_collection 'Apex2 (Bruker, 2005)'
_computing_data_reduction Apex2
_computing_molecular_graphics 'XSHEL (Bruker, 2004)'
_computing_publication_material SHELXL-97
_computing_structure_refinement 'SHELXL-97 (Sheldrick, 2008)'
_computing_structure_solution 'SHELXS-97 (Sheldrick, 2008)'
_diffrn_ambient_temperature 150(2)
_diffrn_detector 'CCD area detector'
_diffrn_detector_area_resol_mean 11.198
_diffrn_detector_type 'Bruker Smart Apex2, CCD'
_diffrn_measured_fraction_theta_full 1.000
_diffrn_measured_fraction_theta_max 1.000
_diffrn_measurement_details 610,610,610,1200
_diffrn_measurement_device_type 'three-circle diffractometer'
_diffrn_measurement_method '\f and \w scans'
_diffrn_measurement_specimen_support 'MiTeGen loop'
_diffrn_orient_matrix_type standard
_diffrn_orient_matrix_UB_11 0.0098835
_diffrn_orient_matrix_UB_12 0.0702256
_diffrn_orient_matrix_UB_13 -0.0052441
_diffrn_orient_matrix_UB_21 -0.0372870
_diffrn_orient_matrix_UB_22 -0.0036520
_diffrn_orient_matrix_UB_23 -0.0336446
_diffrn_orient_matrix_UB_31 -0.0640843
_diffrn_orient_matrix_UB_32 0.0129933
_diffrn_orient_matrix_UB_33 0.0187628
_diffrn_radiation_monochromator graphite
_diffrn_radiation_source 'fine-focus sealed tube'
_diffrn_radiation_type MoK\a
_diffrn_radiation_wavelength 0.71073
_diffrn_reflns_av_R_equivalents 0.0264
_diffrn_reflns_av_sigmaI/netI 0.0166
_diffrn_reflns_limit_h_max 17
_diffrn_reflns_limit_h_min -17
_diffrn_reflns_limit_k_max 18
_diffrn_reflns_limit_k_min -18
_diffrn_reflns_limit_l_max 33
_diffrn_reflns_limit_l_min -33
_diffrn_reflns_number 68566
_diffrn_reflns_theta_full 27.50
_diffrn_reflns_theta_max 27.50
_diffrn_reflns_theta_min 2.11
_diffrn_source_current 30.00
_diffrn_source_voltage 50.00
_exptl_absorpt_coefficient_mu 4.673
_exptl_absorpt_correction_T_max 0.545
_exptl_absorpt_correction_T_min 0.434
_exptl_absorpt_correction_type multi-scan
_exptl_absorpt_process_details 'SADABS (Sheldrick, 1996)'
_exptl_crystal_colour red
_exptl_crystal_density_diffrn 1.604
_exptl_crystal_density_method 'not measured'
_exptl_crystal_description prism
_exptl_crystal_F_000 2328
_exptl_crystal_id ' '
_exptl_crystal_size_max 0.25
_exptl_crystal_size_mid 0.14
_exptl_crystal_size_min 0.13
_refine_diff_density_max 2.437
_refine_diff_density_min -0.550
_refine_diff_density_rms 0.072
_refine_ls_abs_structure_details '(Flack, 1983)'
_refine_ls_abs_structure_Flack -0.011(4)
_refine_ls_extinction_method none
_refine_ls_goodness_of_fit_ref 1.000
_refine_ls_hydrogen_treatment constr
_refine_ls_matrix_type full
_refine_ls_number_parameters 543
_refine_ls_number_reflns 11053
_refine_ls_number_restraints 0
_refine_ls_restrained_S_all 1.000
_refine_ls_R_factor_all 0.0177
_refine_ls_R_factor_gt 0.0168
_refine_ls_shift/su_max 0.004
_refine_ls_shift/su_mean 0.000
_refine_ls_structure_factor_coef Fsqd
_refine_ls_weighting_details 'w=1/[\s^2^(Fo^2^)+(0.001P)^2^+9.72P], P=(max(Fo^2^,0)+2Fc^2^)/3'
_refine_ls_weighting_scheme calc
_refine_ls_wR_factor_gt 0.0352
_refine_ls_wR_factor_ref 0.0355
_reflns_Friedel_coverage 0.812
_reflns_number_gt 10745
_reflns_number_total 11053
_reflns_threshold_expression >2sigma(I)
_cod_data_source_file om200961r_si_002.cif
_cod_data_source_block cmpd13
_cod_depositor_comments
;
The following automatic conversions were performed:

'_symmetry_cell_setting' value 'Orthorhombic' changed to
'orthorhombic' according to
/home/saulius/struct/CIF-dictionaries/cif_core.dic dictionary named
'cif_core.dic' version 2.4.1 from 2010-06-29.

Automatic conversion script
Id: cif_fix_values 1715 2011-07-08 13:25:40Z adriana 
;
_cod_original_cell_volume 4809.3(10)
_cod_original_sg_symbol_H-M P212121
_cod_database_code 4067959

loop_
_symmetry_equiv_pos_as_xyz
'x, y, z'
'-x+1/2, -y, z+1/2'
'-x, y+1/2, -z+1/2'
'x+1/2, -y+1/2, -z'

loop_
_atom_site_label
_atom_site_type_symbol
_atom_site_fract_x
_atom_site_fract_y
_atom_site_fract_z
_atom_site_U_iso_or_equiv
_atom_site_adp_type
_atom_site_occupancy
_atom_site_symmetry_multiplicity
_atom_site_calc_flag
_atom_site_refinement_flags
Ta1 Ta 0.524049(8) 0.467622(9) 0.423447(4) 0.01549(3) Uani 1 1 d .
Ta2 Ta 0.865160(8) 0.532601(9) 0.358455(4) 0.01568(3) Uani 1 1 d .
N1 N 0.64557(18) 0.49623(16) 0.39451(9) 0.0171(5) Uani 1 1 d .
N2 N 0.73319(17) 0.51984(18) 0.37703(9) 0.0167(5) Uani 1 1 d .
S1 S 0.58838(6) 0.32620(6) 0.47407(3) 0.02135(15) Uani 1 1 d .
C11 C 0.6318(2) 0.2368(2) 0.43089(12) 0.0207(6) Uani 1 1 d .
C12 C 0.6127(3) 0.1412(2) 0.44386(14) 0.0284(7) Uani 1 1 d .
H12 H 0.5787 0.1265 0.4753 0.034 Uiso 1 1 calc R
C13 C 0.6430(3) 0.0680(2) 0.41111(14) 0.0328(8) Uani 1 1 d .
H13 H 0.6296 0.0035 0.4204 0.039 Uiso 1 1 calc R
C14 C 0.6926(3) 0.0876(2) 0.36502(15) 0.0315(8) Uani 1 1 d .
H14 H 0.7117 0.0373 0.3423 0.038 Uiso 1 1 calc R
C15 C 0.7137(2) 0.1823(2) 0.35268(14) 0.0273(7) Uani 1 1 d .
H15 H 0.7490 0.1965 0.3216 0.033 Uiso 1 1 calc R
C16 C 0.6840(2) 0.2563(2) 0.38514(13) 0.0227(6) Uani 1 1 d .
H16 H 0.6992 0.3206 0.3761 0.027 Uiso 1 1 calc R
N21 N 0.42791(19) 0.3592(2) 0.38809(11) 0.0229(6) Uani 1 1 d .
N22 N 0.44136(19) 0.49929(18) 0.34992(10) 0.0208(6) Uani 1 1 d .
C21 C 0.4104(2) 0.4089(2) 0.34501(12) 0.0215(7) Uani 1 1 d .
C22 C 0.3686(3) 0.3670(3) 0.29526(14) 0.0330(8) Uani 1 1 d .
H22A H 0.4231 0.3390 0.2748 0.049 Uiso 1 1 calc R
H22B H 0.3360 0.4175 0.2750 0.049 Uiso 1 1 calc R
H22C H 0.3196 0.3172 0.3037 0.049 Uiso 1 1 calc R
C23 C 0.3916(2) 0.2616(2) 0.39948(14) 0.0269(7) Uani 1 1 d .
H23 H 0.4247 0.2425 0.4328 0.032 Uiso 1 1 calc R
C24 C 0.4209(3) 0.1847(3) 0.35979(18) 0.0370(9) Uani 1 1 d .
H24A H 0.3744 0.1866 0.3303 0.055 Uiso 1 1 calc R
H24B H 0.4179 0.1216 0.3763 0.055 Uiso 1 1 calc R
H24C H 0.4890 0.1967 0.3474 0.055 Uiso 1 1 calc R
C25 C 0.2793(3) 0.2596(3) 0.41049(16) 0.0354(9) Uani 1 1 d .
H25A H 0.2638 0.3045 0.4386 0.053 Uiso 1 1 calc R
H25B H 0.2595 0.1949 0.4208 0.053 Uiso 1 1 calc R
H25C H 0.2427 0.2782 0.3791 0.053 Uiso 1 1 calc R
C26 C 0.4525(2) 0.5583(2) 0.30222(12) 0.0261(7) Uani 1 1 d .
H26 H 0.4720 0.5146 0.2732 0.031 Uiso 1 1 calc R
C27 C 0.5346(3) 0.6318(2) 0.30827(14) 0.0308(7) Uani 1 1 d .
H27A H 0.5179 0.6752 0.3369 0.046 Uiso 1 1 calc R
H27B H 0.5412 0.6684 0.2760 0.046 Uiso 1 1 calc R
H27C H 0.5979 0.5993 0.3159 0.046 Uiso 1 1 calc R
C28 C 0.3546(3) 0.6088(3) 0.28621(13) 0.0336(8) Uani 1 1 d .
H28A H 0.3006 0.5617 0.2839 0.050 Uiso 1 1 calc R
H28B H 0.3637 0.6397 0.2523 0.050 Uiso 1 1 calc R
H28C H 0.3373 0.6572 0.3123 0.050 Uiso 1 1 calc R
C30 C 0.3794(2) 0.5339(3) 0.47398(11) 0.0221(6) Uani 1 1 d .
C31 C 0.4392(2) 0.4853(2) 0.51026(12) 0.0243(7) Uani 1 1 d .
C32 C 0.5350(2) 0.5317(3) 0.51151(11) 0.0265(6) Uani 1 1 d .
C33 C 0.5315(3) 0.6105(2) 0.47751(12) 0.0267(7) Uani 1 1 d .
C34 C 0.4355(2) 0.6118(2) 0.45387(12) 0.0226(7) Uani 1 1 d .
C35 C 0.2719(2) 0.5146(3) 0.46167(17) 0.0406(10) Uani 1 1 d .
H35A H 0.2504 0.4561 0.4794 0.061 Uiso 1 1 calc R
H35B H 0.2639 0.5066 0.4240 0.061 Uiso 1 1 calc R
H35C H 0.2309 0.5685 0.4735 0.061 Uiso 1 1 calc R
C36 C 0.4069(3) 0.4053(3) 0.54547(16) 0.0461(11) Uani 1 1 d .
H36A H 0.3642 0.4308 0.5731 0.069 Uiso 1 1 calc R
H36B H 0.4660 0.3751 0.5609 0.069 Uiso 1 1 calc R
H36C H 0.3695 0.3578 0.5253 0.069 Uiso 1 1 calc R
C37 C 0.6171(3) 0.5135(3) 0.55022(14) 0.0507(13) Uani 1 1 d .
H37A H 0.6022 0.5476 0.5826 0.076 Uiso 1 1 calc R
H37B H 0.6808 0.5363 0.5361 0.076 Uiso 1 1 calc R
H37C H 0.6216 0.4448 0.5572 0.076 Uiso 1 1 calc R
C38 C 0.6120(3) 0.6835(3) 0.46928(18) 0.0488(12) Uani 1 1 d .
H38A H 0.6028 0.7142 0.4354 0.073 Uiso 1 1 calc R
H38B H 0.6776 0.6522 0.4704 0.073 Uiso 1 1 calc R
H38C H 0.6083 0.7320 0.4967 0.073 Uiso 1 1 calc R
C39 C 0.3905(3) 0.6893(3) 0.42099(15) 0.0394(10) Uani 1 1 d .
H39A H 0.3471 0.7295 0.4425 0.059 Uiso 1 1 calc R
H39B H 0.3510 0.6604 0.3930 0.059 Uiso 1 1 calc R
H39C H 0.4440 0.7285 0.4060 0.059 Uiso 1 1 calc R
S2 S 0.86825(6) 0.38436(6) 0.30254(3) 0.02151(15) Uani 1 1 d .
C41 C 0.7841(2) 0.3921(2) 0.24944(13) 0.0227(6) Uani 1 1 d .
C42 C 0.6894(3) 0.4324(3) 0.25204(15) 0.0383(9) Uani 1 1 d .
H42 H 0.6657 0.4571 0.2842 0.046 Uiso 1 1 calc R
C43 C 0.6288(3) 0.4370(3) 0.20827(16) 0.0498(12) Uani 1 1 d .
H43 H 0.5653 0.4672 0.2105 0.060 Uiso 1 1 calc R
C44 C 0.6595(3) 0.3982(3) 0.16168(14) 0.0379(9) Uani 1 1 d .
H44 H 0.6171 0.4005 0.1321 0.046 Uiso 1 1 calc R
C45 C 0.7530(3) 0.3560(3) 0.15863(13) 0.0318(8) Uani 1 1 d .
H45 H 0.7752 0.3291 0.1267 0.038 Uiso 1 1 calc R
C46 C 0.8145(3) 0.3530(3) 0.20226(14) 0.0291(7) Uani 1 1 d .
H46 H 0.8784 0.3236 0.1998 0.035 Uiso 1 1 calc R
N51 N 0.9084(2) 0.6033(2) 0.28537(10) 0.0224(6) Uani 1 1 d .
N52 N 0.8583(2) 0.68866(17) 0.35095(10) 0.0208(5) Uani 1 1 d .
C51 C 0.8855(2) 0.6908(2) 0.30104(13) 0.0225(7) Uani 1 1 d .
C52 C 0.8895(3) 0.7794(2) 0.26773(15) 0.0314(8) Uani 1 1 d .
H52A H 0.9516 0.7794 0.2474 0.047 Uiso 1 1 calc R
H52B H 0.8876 0.8362 0.2900 0.047 Uiso 1 1 calc R
H52C H 0.8320 0.7801 0.2441 0.047 Uiso 1 1 calc R
C53 C 0.9472(3) 0.5770(3) 0.23367(13) 0.0282(7) Uani 1 1 d .
H53 H 0.9536 0.5057 0.2340 0.034 Uiso 1 1 calc R
C54 C 0.8747(3) 0.6000(3) 0.18944(14) 0.0418(9) Uani 1 1 d .
H54A H 0.8075 0.5777 0.1987 0.063 Uiso 1 1 calc R
H54B H 0.8969 0.5678 0.1576 0.063 Uiso 1 1 calc R
H54C H 0.8732 0.6693 0.1837 0.063 Uiso 1 1 calc R
C55 C 1.0525(3) 0.6153(3) 0.22256(16) 0.0384(9) Uani 1 1 d .
H55A H 1.0487 0.6835 0.2142 0.058 Uiso 1 1 calc R
H55B H 1.0814 0.5805 0.1931 0.058 Uiso 1 1 calc R
H55C H 1.0947 0.6062 0.2533 0.058 Uiso 1 1 calc R
C56 C 0.8086(3) 0.7675(2) 0.37865(14) 0.0270(7) Uani 1 1 d .
H56 H 0.7851 0.7394 0.4122 0.032 Uiso 1 1 calc R
C57 C 0.7144(3) 0.8041(3) 0.35171(18) 0.0402(10) Uani 1 1 d .
H57A H 0.7332 0.8433 0.3217 0.060 Uiso 1 1 calc R
H57B H 0.6754 0.8429 0.3761 0.060 Uiso 1 1 calc R
H57C H 0.6740 0.7497 0.3400 0.060 Uiso 1 1 calc R
C58 C 0.8766(3) 0.8513(3) 0.39395(16) 0.0419(10) Uani 1 1 d .
H58A H 0.9366 0.8266 0.4113 0.063 Uiso 1 1 calc R
H58B H 0.8406 0.8940 0.4177 0.063 Uiso 1 1 calc R
H58C H 0.8961 0.8867 0.3627 0.063 Uiso 1 1 calc R
C60 C 1.0259(3) 0.5732(2) 0.40170(12) 0.0229(6) Uani 1 1 d .
C61 C 1.0417(2) 0.4835(2) 0.37834(12) 0.0219(7) Uani 1 1 d .
C62 C 0.9771(2) 0.4152(2) 0.40278(12) 0.0215(6) Uani 1 1 d .
C63 C 0.9202(2) 0.4623(3) 0.44068(11) 0.0222(6) Uani 1 1 d .
C64 C 0.9481(2) 0.5614(2) 0.44021(12) 0.0232(7) Uani 1 1 d .
C65 C 1.0822(3) 0.6629(3) 0.38951(16) 0.0342(9) Uani 1 1 d .
H65A H 1.1542 0.6494 0.3892 0.051 Uiso 1 1 calc R
H65B H 1.0677 0.7113 0.4160 0.051 Uiso 1 1 calc R
H65C H 1.0617 0.6868 0.3553 0.051 Uiso 1 1 calc R
C66 C 1.1173(2) 0.4593(3) 0.33717(12) 0.0302(7) Uani 1 1 d .
H66A H 1.1536 0.5172 0.3271 0.045 Uiso 1 1 calc R
H66B H 1.0830 0.4327 0.3068 0.045 Uiso 1 1 calc R
H66C H 1.1646 0.4120 0.3508 0.045 Uiso 1 1 calc R
C67 C 0.9827(3) 0.3084(2) 0.39622(14) 0.0313(8) Uani 1 1 d .
H67A H 1.0198 0.2806 0.4254 0.047 Uiso 1 1 calc R
H67B H 1.0171 0.2933 0.3636 0.047 Uiso 1 1 calc R
H67C H 0.9150 0.2818 0.3954 0.047 Uiso 1 1 calc R
C68 C 0.8493(3) 0.4171(3) 0.47869(13) 0.0325(8) Uani 1 1 d .
H68A H 0.8391 0.3498 0.4694 0.049 Uiso 1 1 calc R
H68B H 0.7851 0.4509 0.4777 0.049 Uiso 1 1 calc R
H68C H 0.8775 0.4211 0.5138 0.049 Uiso 1 1 calc R
C69 C 0.9167(3) 0.6331(3) 0.48011(14) 0.0350(9) Uani 1 1 d .
H69A H 0.8459 0.6235 0.4887 0.052 Uiso 1 1 calc R
H69B H 0.9262 0.6977 0.4663 0.052 Uiso 1 1 calc R
H69C H 0.9572 0.6250 0.5115 0.052 Uiso 1 1 calc R

loop_
_atom_site_aniso_label
_atom_site_aniso_U_11
_atom_site_aniso_U_22
_atom_site_aniso_U_33
_atom_site_aniso_U_23
_atom_site_aniso_U_13
_atom_site_aniso_U_12
Ta1 0.01441(5) 0.01782(5) 0.01425(5) 0.00031(5) 0.00050(4) 0.00103(5)
Ta2 0.01548(5) 0.01569(5) 0.01587(5) 0.00116(5) 0.00019(4) -0.00081(5)
N1 0.0172(12) 0.0179(12) 0.0162(12) -0.0015(9) -0.0013(10) 0.0017(9)
N2 0.0175(11) 0.0135(13) 0.0192(11) 0.0005(10) -0.0019(9) 0.0020(10)
S1 0.0235(4) 0.0215(4) 0.0190(4) 0.0024(3) 0.0001(3) 0.0037(3)
C11 0.0181(13) 0.0204(14) 0.0238(15) 0.0016(12) -0.0018(13) 0.0028(12)
C12 0.0253(17) 0.0276(17) 0.0321(18) 0.0067(14) 0.0005(14) 0.0030(13)
C13 0.0331(18) 0.0195(15) 0.046(2) 0.0022(14) -0.0073(17) 0.0043(14)
C14 0.0304(18) 0.0262(18) 0.038(2) -0.0088(15) -0.0042(16) 0.0063(14)
C15 0.0251(16) 0.0288(17) 0.0279(18) -0.0040(15) 0.0003(14) 0.0027(13)
C16 0.0216(15) 0.0215(16) 0.0251(16) -0.0001(13) -0.0014(13) 0.0003(13)
N21 0.0197(13) 0.0240(14) 0.0248(14) -0.0004(11) -0.0012(11) -0.0018(11)
N22 0.0177(12) 0.0269(14) 0.0176(13) 0.0024(10) -0.0014(10) 0.0025(9)
C21 0.0142(14) 0.0296(17) 0.0209(16) -0.0029(13) 0.0007(11) 0.0006(12)
C22 0.0345(19) 0.038(2) 0.0264(17) -0.0060(15) -0.0076(16) -0.0035(16)
C23 0.0238(17) 0.0215(16) 0.0355(19) 0.0029(14) -0.0062(14) -0.0035(13)
C24 0.0299(18) 0.0271(18) 0.054(2) -0.0072(19) -0.0109(18) -0.0016(14)
C25 0.0257(18) 0.0324(19) 0.048(2) 0.0079(17) -0.0025(16) -0.0076(15)
C26 0.0300(17) 0.0316(19) 0.0168(15) 0.0042(12) 0.0004(12) 0.0037(13)
C27 0.0297(18) 0.0303(18) 0.0323(18) 0.0101(14) -0.0006(15) -0.0019(15)
C28 0.0360(19) 0.043(2) 0.0220(17) 0.0065(15) -0.0085(15) 0.0069(18)
C30 0.0188(13) 0.0240(14) 0.0235(14) -0.0046(15) 0.0058(11) 0.0042(14)
C31 0.0313(16) 0.0231(18) 0.0186(14) 0.0021(13) 0.0126(12) 0.0096(13)
C32 0.0268(14) 0.0365(16) 0.0162(13) -0.0076(15) -0.0001(12) 0.0115(18)
C33 0.0267(16) 0.0302(17) 0.0231(16) -0.0097(13) 0.0052(14) -0.0015(15)
C34 0.0323(17) 0.0220(16) 0.0136(14) -0.0013(12) 0.0019(12) 0.0060(13)
C35 0.0215(17) 0.040(2) 0.061(3) -0.0124(19) 0.0006(16) 0.0052(15)
C36 0.058(3) 0.037(2) 0.043(2) 0.0153(19) 0.032(2) 0.017(2)
C37 0.051(2) 0.074(3) 0.0272(18) -0.020(2) -0.0159(17) 0.032(2)
C38 0.043(2) 0.044(2) 0.059(3) -0.027(2) 0.019(2) -0.0169(19)
C39 0.069(3) 0.0242(18) 0.0248(18) -0.0005(15) -0.0032(19) 0.0176(18)
S2 0.0245(4) 0.0187(4) 0.0213(4) -0.0022(3) 0.0003(3) 0.0009(3)
C41 0.0244(16) 0.0181(15) 0.0256(16) -0.0017(13) 0.0018(13) -0.0025(12)
C42 0.0302(19) 0.056(3) 0.0285(19) -0.0164(17) -0.0036(15) 0.0109(17)
C43 0.034(2) 0.078(3) 0.037(2) -0.019(2) -0.0070(18) 0.019(2)
C44 0.039(2) 0.047(2) 0.0276(18) -0.0102(17) -0.0097(15) 0.0023(18)
C45 0.041(2) 0.0321(19) 0.0221(16) -0.0078(14) 0.0009(15) -0.0013(16)
C46 0.0288(17) 0.0301(18) 0.0284(18) -0.0084(15) 0.0033(14) 0.0017(14)
N51 0.0243(13) 0.0227(14) 0.0202(13) 0.0008(11) 0.0011(11) -0.0036(11)
N52 0.0221(12) 0.0178(12) 0.0225(13) -0.0005(10) 0.0006(11) 0.0008(10)
C51 0.0189(16) 0.0213(16) 0.0273(17) 0.0040(13) -0.0052(13) -0.0033(12)
C52 0.0344(19) 0.0243(17) 0.036(2) 0.0108(15) 0.0032(15) 0.0001(14)
C53 0.0359(19) 0.0275(18) 0.0212(16) -0.0012(13) 0.0082(14) -0.0038(14)
C54 0.054(3) 0.046(2) 0.0249(18) 0.0022(17) -0.0051(18) -0.012(2)
C55 0.037(2) 0.038(2) 0.040(2) 0.0042(17) 0.0163(17) -0.0030(17)
C56 0.0326(18) 0.0164(15) 0.0321(18) -0.0043(13) 0.0016(14) -0.0002(13)
C57 0.034(2) 0.0291(19) 0.057(3) -0.0102(19) -0.0035(19) 0.0076(16)
C58 0.053(3) 0.0247(18) 0.048(2) -0.0102(17) -0.008(2) -0.0044(18)
C60 0.0204(14) 0.0246(15) 0.0237(15) 0.0032(12) -0.0081(14) -0.0026(14)
C61 0.0167(13) 0.0269(18) 0.0223(14) 0.0039(13) -0.0045(11) 0.0008(12)
C62 0.0198(14) 0.0201(15) 0.0246(15) 0.0068(12) -0.0061(13) -0.0004(13)
C63 0.0189(13) 0.0288(16) 0.0188(13) 0.0050(15) -0.0027(10) -0.0031(15)
C64 0.0239(16) 0.0255(17) 0.0200(15) -0.0018(12) -0.0059(12) 0.0010(12)
C65 0.0287(19) 0.0277(19) 0.046(2) 0.0081(17) -0.0105(16) -0.0073(15)
C66 0.0254(16) 0.0366(19) 0.0285(16) 0.0006(17) 0.0019(13) 0.0068(17)
C67 0.0380(19) 0.0197(16) 0.0361(19) 0.0042(14) -0.0111(17) 0.0022(15)
C68 0.0299(18) 0.043(2) 0.0247(17) 0.0119(15) -0.0014(14) -0.0041(16)
C69 0.042(2) 0.038(2) 0.0247(18) -0.0111(16) -0.0073(16) 0.0049(17)

loop_
_atom_type_symbol
_atom_type_description
_atom_type_scat_dispersion_real
_atom_type_scat_dispersion_imag
_atom_type_scat_source
C C 0.0033 0.0016 'International Tables Vol C Tables 4.2.6.8 and 6.1.1.4'
H H 0.0000 0.0000 'International Tables Vol C Tables 4.2.6.8 and 6.1.1.4'
N N 0.0061 0.0033 'International Tables Vol C Tables 4.2.6.8 and 6.1.1.4'
Ta Ta -0.7052 6.5227 'International Tables Vol C Tables 4.2.6.8 and 6.1.1.4'
S S 0.1246 0.1234 'International Tables Vol C Tables 4.2.6.8 and 6.1.1.4'

loop_
_geom_angle_atom_site_label_1
_geom_angle_atom_site_label_2
_geom_angle_atom_site_label_3
_geom_angle
N1 Ta1 N21 120.27(10)
N1 Ta1 N22 92.96(10)
N21 Ta1 N22 59.64(10)
N1 Ta1 C33 90.94(11)
N21 Ta1 C33 146.14(11)
N22 Ta1 C33 109.94(11)
N1 Ta1 C32 104.11(11)
N21 Ta1 C32 132.55(11)
N22 Ta1 C32 137.94(10)
C33 Ta1 C32 33.55(12)
N1 Ta1 C34 112.10(11)
N21 Ta1 C34 114.65(11)
N22 Ta1 C34 82.48(10)
C33 Ta1 C34 33.68(11)
C32 Ta1 C34 55.52(11)
N1 Ta1 C30 144.51(11)
N21 Ta1 C30 91.05(10)
N22 Ta1 C30 89.08(9)
C33 Ta1 C30 55.45(11)
C32 Ta1 C30 55.22(10)
C34 Ta1 C30 33.19(11)
N1 Ta1 C31 137.64(11)
N21 Ta1 C31 99.93(11)
N22 Ta1 C31 120.56(10)
C33 Ta1 C31 55.34(11)
C32 Ta1 C31 33.63(11)
C34 Ta1 C31 54.65(10)
C30 Ta1 C31 32.45(10)
N1 Ta1 S1 94.51(7)
N21 Ta1 S1 82.60(8)
N22 Ta1 S1 139.62(7)
C33 Ta1 S1 109.55(8)
C32 Ta1 S1 77.76(9)
C34 Ta1 S1 129.93(7)
C30 Ta1 S1 106.58(8)
C31 Ta1 S1 76.86(7)
N2 Ta2 N52 94.55(10)
N2 Ta2 N51 121.19(10)
N52 Ta2 N51 59.26(10)
N2 Ta2 C64 103.36(11)
N52 Ta2 C64 85.98(10)
N51 Ta2 C64 123.32(11)
N2 Ta2 C63 91.44(10)
N52 Ta2 C63 119.27(11)
N51 Ta2 C63 147.15(9)
C64 Ta2 C63 34.36(12)
N2 Ta2 C60 137.43(11)
N52 Ta2 C60 81.28(10)
N51 Ta2 C60 93.03(10)
C64 Ta2 C60 34.31(11)
C63 Ta2 C60 56.26(10)
N2 Ta2 C62 113.14(11)
N52 Ta2 C62 136.03(10)
N51 Ta2 C62 121.88(10)
C64 Ta2 C62 55.66(10)
C63 Ta2 C62 32.90(11)
C60 Ta2 C62 55.09(10)
N2 Ta2 C61 145.44(10)
N52 Ta2 C61 109.23(10)
N51 Ta2 C61 92.87(10)
C64 Ta2 C61 55.65(11)
C63 Ta2 C61 55.31(9)
C60 Ta2 C61 32.70(10)
C62 Ta2 C61 33.26(10)
N2 Ta2 S2 94.82(8)
N52 Ta2 S2 140.19(7)
N51 Ta2 S2 82.99(7)
C64 Ta2 S2 128.80(8)
C63 Ta2 S2 99.06(9)
C60 Ta2 S2 115.37(8)
C62 Ta2 S2 73.15(7)
C61 Ta2 S2 82.88(8)
N2 N1 Ta1 175.9(2)
N1 N2 Ta2 169.2(2)
C11 S1 Ta1 109.99(10)
C16 C11 C12 118.6(3)
C16 C11 S1 123.8(2)
C12 C11 S1 117.7(2)
C13 C12 C11 120.4(3)
C13 C12 H12 119.8
C11 C12 H12 119.8
C14 C13 C12 120.9(3)
C14 C13 H13 119.5
C12 C13 H13 119.5
C13 C14 C15 118.7(3)
C13 C14 H14 120.6
C15 C14 H14 120.6
C16 C15 C14 121.0(3)
C16 C15 H15 119.5
C14 C15 H15 119.5
C15 C16 C11 120.3(3)
C15 C16 H16 119.8
C11 C16 H16 119.8
C21 N21 C23 126.2(3)
C21 N21 Ta1 95.1(2)
C23 N21 Ta1 138.7(2)
C21 N22 C26 118.6(3)
C21 N22 Ta1 92.63(18)
C26 N22 Ta1 139.4(2)
N21 C21 N22 111.2(3)
N21 C21 C22 124.6(3)
N22 C21 C22 124.1(3)
C21 C22 H22A 109.5
C21 C22 H22B 109.5
H22A C22 H22B 109.5
C21 C22 H22C 109.5
H22A C22 H22C 109.5
H22B C22 H22C 109.5
N21 C23 C25 112.1(3)
N21 C23 C24 115.6(3)
C25 C23 C24 111.2(3)
N21 C23 H23 105.7
C25 C23 H23 105.7
C24 C23 H23 105.7
C23 C24 H24A 109.5
C23 C24 H24B 109.5
H24A C24 H24B 109.5
C23 C24 H24C 109.5
H24A C24 H24C 109.5
H24B C24 H24C 109.5
C23 C25 H25A 109.5
C23 C25 H25B 109.5
H25A C25 H25B 109.5
C23 C25 H25C 109.5
H25A C25 H25C 109.5
H25B C25 H25C 109.5
N22 C26 C27 111.4(3)
N22 C26 C28 112.9(3)
C27 C26 C28 109.4(3)
N22 C26 H26 107.6
C27 C26 H26 107.6
C28 C26 H26 107.6
C26 C27 H27A 109.5
C26 C27 H27B 109.5
H27A C27 H27B 109.5
C26 C27 H27C 109.5
H27A C27 H27C 109.5
H27B C27 H27C 109.5
C26 C28 H28A 109.5
C26 C28 H28B 109.5
H28A C28 H28B 109.5
C26 C28 H28C 109.5
H28A C28 H28C 109.5
H28B C28 H28C 109.5
C31 C30 C34 108.2(3)
C31 C30 C35 126.9(3)
C34 C30 C35 124.6(3)
C31 C30 Ta1 74.14(17)
C34 C30 Ta1 71.78(16)
C35 C30 Ta1 124.4(2)
C30 C31 C32 107.7(3)
C30 C31 C36 126.6(3)
C32 C31 C36 125.4(3)
C30 C31 Ta1 73.41(16)
C32 C31 Ta1 70.26(16)
C36 C31 Ta1 126.2(2)
C33 C32 C31 108.0(3)
C33 C32 C37 124.6(4)
C31 C32 C37 126.1(3)
C33 C32 Ta1 73.05(17)
C31 C32 Ta1 76.10(18)
C37 C32 Ta1 126.6(2)
C32 C33 C34 107.8(3)
C32 C33 C38 126.7(4)
C34 C33 C38 125.4(3)
C32 C33 Ta1 73.41(18)
C34 C33 Ta1 74.30(18)
C38 C33 Ta1 120.5(2)
C33 C34 C30 108.1(3)
C33 C34 C39 127.8(3)
C30 C34 C39 123.2(3)
C33 C34 Ta1 72.01(18)
C30 C34 Ta1 75.03(18)
C39 C34 Ta1 127.2(2)
C30 C35 H35A 109.5
C30 C35 H35B 109.5
H35A C35 H35B 109.5
C30 C35 H35C 109.5
H35A C35 H35C 109.5
H35B C35 H35C 109.5
C31 C36 H36A 109.5
C31 C36 H36B 109.5
H36A C36 H36B 109.5
C31 C36 H36C 109.5
H36A C36 H36C 109.5
H36B C36 H36C 109.5
C32 C37 H37A 109.5
C32 C37 H37B 109.5
H37A C37 H37B 109.5
C32 C37 H37C 109.5
H37A C37 H37C 109.5
H37B C37 H37C 109.5
C33 C38 H38A 109.5
C33 C38 H38B 109.5
H38A C38 H38B 109.5
C33 C38 H38C 109.5
H38A C38 H38C 109.5
H38B C38 H38C 109.5
C34 C39 H39A 109.5
C34 C39 H39B 109.5
H39A C39 H39B 109.5
C34 C39 H39C 109.5
H39A C39 H39C 109.5
H39B C39 H39C 109.5
C41 S2 Ta2 112.24(11)
C42 C41 C46 117.9(3)
C42 C41 S2 124.5(3)
C46 C41 S2 117.6(3)
C41 C42 C43 120.8(3)
C41 C42 H42 119.6
C43 C42 H42 119.6
C44 C43 C42 120.9(4)
C44 C43 H43 119.6
C42 C43 H43 119.6
C43 C44 C45 119.1(3)
C43 C44 H44 120.5
C45 C44 H44 120.5
C44 C45 C46 120.0(3)
C44 C45 H45 120.0
C46 C45 H45 120.0
C41 C46 C45 121.3(3)
C41 C46 H46 119.4
C45 C46 H46 119.4
C51 N51 C53 125.9(3)
C51 N51 Ta2 95.4(2)
C53 N51 Ta2 138.7(2)
C51 N52 C56 124.9(3)
C51 N52 Ta2 95.48(19)
C56 N52 Ta2 136.2(2)
N51 C51 N52 109.6(3)
N51 C51 C52 125.3(3)
N52 C51 C52 125.1(3)
C51 C52 H52A 109.5
C51 C52 H52B 109.5
H52A C52 H52B 109.5
C51 C52 H52C 109.5
H52A C52 H52C 109.5
H52B C52 H52C 109.5
N51 C53 C54 113.3(3)
N51 C53 C55 113.9(3)
C54 C53 C55 111.7(3)
N51 C53 H53 105.7
C54 C53 H53 105.7
C55 C53 H53 105.7
C53 C54 H54A 109.5
C53 C54 H54B 109.5
H54A C54 H54B 109.5
C53 C54 H54C 109.5
H54A C54 H54C 109.5
H54B C54 H54C 109.5
C53 C55 H55A 109.5
C53 C55 H55B 109.5
H55A C55 H55B 109.5
C53 C55 H55C 109.5
H55A C55 H55C 109.5
H55B C55 H55C 109.5
N52 C56 C57 113.9(3)
N52 C56 C58 115.4(3)
C57 C56 C58 110.5(3)
N52 C56 H56 105.4
C57 C56 H56 105.4
C58 C56 H56 105.4
C56 C57 H57A 109.5
C56 C57 H57B 109.5
H57A C57 H57B 109.5
C56 C57 H57C 109.5
H57A C57 H57C 109.5
H57B C57 H57C 109.5
C56 C58 H58A 109.5
C56 C58 H58B 109.5
H58A C58 H58B 109.5
C56 C58 H58C 109.5
H58A C58 H58C 109.5
H58B C58 H58C 109.5
C61 C60 C64 107.4(3)
C61 C60 C65 125.6(3)
C64 C60 C65 127.0(3)
C61 C60 Ta2 74.64(18)
C64 C60 Ta2 70.02(18)
C65 C60 Ta2 122.2(2)
C60 C61 C62 108.4(3)
C60 C61 C66 127.1(3)
C62 C61 C66 124.4(3)
C60 C61 Ta2 72.67(19)
C62 C61 Ta2 72.83(17)
C66 C61 Ta2 123.4(2)
C63 C62 C61 108.6(3)
C63 C62 C67 124.9(3)
C61 C62 C67 125.6(3)
C63 C62 Ta2 71.55(18)
C61 C62 Ta2 73.90(16)
C67 C62 Ta2 129.2(2)
C62 C63 C64 107.9(3)
C62 C63 C68 126.7(3)
C64 C63 C68 125.2(3)
C62 C63 Ta2 75.55(17)
C64 C63 Ta2 71.49(18)
C68 C63 Ta2 122.8(2)
C63 C64 C60 107.6(3)
C63 C64 C69 124.7(3)
C60 C64 C69 126.6(3)
C63 C64 Ta2 74.15(17)
C60 C64 Ta2 75.67(18)
C69 C64 Ta2 125.6(2)
C60 C65 H65A 109.5
C60 C65 H65B 109.5
H65A C65 H65B 109.5
C60 C65 H65C 109.5
H65A C65 H65C 109.5
H65B C65 H65C 109.5
C61 C66 H66A 109.5
C61 C66 H66B 109.5
H66A C66 H66B 109.5
C61 C66 H66C 109.5
H66A C66 H66C 109.5
H66B C66 H66C 109.5
C62 C67 H67A 109.5
C62 C67 H67B 109.5
H67A C67 H67B 109.5
C62 C67 H67C 109.5
H67A C67 H67C 109.5
H67B C67 H67C 109.5
C63 C68 H68A 109.5
C63 C68 H68B 109.5
H68A C68 H68B 109.5
C63 C68 H68C 109.5
H68A C68 H68C 109.5
H68B C68 H68C 109.5
C64 C69 H69A 109.5
C64 C69 H69B 109.5
H69A C69 H69B 109.5
C64 C69 H69C 109.5
H69A C69 H69C 109.5
H69B C69 H69C 109.5

loop_
_geom_bond_atom_site_label_1
_geom_bond_atom_site_label_2
_geom_bond_distance
Ta1 N1 1.831(2)
Ta1 N21 2.186(3)
Ta1 N22 2.235(3)
Ta1 C33 2.436(3)
Ta1 C32 2.440(3)
Ta1 C34 2.466(3)
Ta1 C30 2.508(3)
Ta1 C31 2.517(3)
Ta1 S1 2.5192(8)
Ta2 N2 1.837(2)
Ta2 N52 2.193(2)
Ta2 N51 2.201(3)
Ta2 C64 2.411(3)
Ta2 C63 2.446(3)
Ta2 C60 2.486(3)
Ta2 C62 2.497(3)
Ta2 C61 2.511(3)
Ta2 S2 2.5235(8)
N1 N2 1.297(3)
S1 C11 1.770(3)
C11 C16 1.395(4)
C11 C12 1.402(4)
C12 C13 1.386(5)
C12 H12 0.9500
C13 C14 1.386(5)
C13 H13 0.9500
C14 C15 1.391(5)
C14 H14 0.9500
C15 C16 1.388(5)
C15 H15 0.9500
C16 H16 0.9500
N21 C21 1.329(4)
N21 C23 1.478(4)
N22 C21 1.337(4)
N22 C26 1.486(4)
C21 C22 1.514(4)
C22 H22A 0.9800
C22 H22B 0.9800
C22 H22C 0.9800
C23 C25 1.528(5)
C23 C24 1.534(5)
C23 H23 1.0000
C24 H24A 0.9800
C24 H24B 0.9800
C24 H24C 0.9800
C25 H25A 0.9800
C25 H25B 0.9800
C25 H25C 0.9800
C26 C27 1.511(5)
C26 C28 1.543(5)
C26 H26 1.0000
C27 H27A 0.9800
C27 H27B 0.9800
C27 H27C 0.9800
C28 H28A 0.9800
C28 H28B 0.9800
C28 H28C 0.9800
C30 C31 1.404(4)
C30 C34 1.421(5)
C30 C35 1.497(4)
C31 C32 1.436(5)
C31 C36 1.503(5)
C32 C33 1.407(5)
C32 C37 1.503(4)
C33 C34 1.420(5)
C33 C38 1.499(5)
C34 C39 1.500(5)
C35 H35A 0.9800
C35 H35B 0.9800
C35 H35C 0.9800
C36 H36A 0.9800
C36 H36B 0.9800
C36 H36C 0.9800
C37 H37A 0.9800
C37 H37B 0.9800
C37 H37C 0.9800
C38 H38A 0.9800
C38 H38B 0.9800
C38 H38C 0.9800
C39 H39A 0.9800
C39 H39B 0.9800
C39 H39C 0.9800
S2 C41 1.773(3)
C41 C42 1.387(5)
C41 C46 1.392(4)
C42 C43 1.389(5)
C42 H42 0.9500
C43 C44 1.378(5)
C43 H43 0.9500
C44 C45 1.385(5)
C44 H44 0.9500
C45 C46 1.392(5)
C45 H45 0.9500
C46 H46 0.9500
N51 C51 1.324(4)
N51 C53 1.474(4)
N52 C51 1.335(4)
N52 C56 1.472(4)
C51 C52 1.507(4)
C52 H52A 0.9800
C52 H52B 0.9800
C52 H52C 0.9800
C53 C54 1.529(5)
C53 C55 1.533(5)
C53 H53 1.0000
C54 H54A 0.9800
C54 H54B 0.9800
C54 H54C 0.9800
C55 H55A 0.9800
C55 H55B 0.9800
C55 H55C 0.9800
C56 C57 1.526(5)
C56 C58 1.535(5)
C56 H56 1.0000
C57 H57A 0.9800
C57 H57B 0.9800
C57 H57C 0.9800
C58 H58A 0.9800
C58 H58B 0.9800
C58 H58C 0.9800
C60 C61 1.407(4)
C60 C64 1.446(5)
C60 C65 1.497(5)
C61 C62 1.433(4)
C61 C66 1.503(4)
C62 C63 1.401(4)
C62 C67 1.504(4)
C63 C64 1.435(5)
C63 C68 1.501(4)
C64 C69 1.495(5)
C65 H65A 0.9800
C65 H65B 0.9800
C65 H65C 0.9800
C66 H66A 0.9800
C66 H66B 0.9800
C66 H66C 0.9800
C67 H67A 0.9800
C67 H67B 0.9800
C67 H67C 0.9800
C68 H68A 0.9800
C68 H68B 0.9800
C68 H68C 0.9800
C69 H69A 0.9800
C69 H69B 0.9800
C69 H69C 0.9800

loop_
_geom_torsion_atom_site_label_1
_geom_torsion_atom_site_label_2
_geom_torsion_atom_site_label_3
_geom_torsion_atom_site_label_4
_geom_torsion
N52 Ta2 N2 N1 -153.8(11)
N51 Ta2 N2 N1 149.6(11)
C64 Ta2 N2 N1 -66.9(11)
C63 Ta2 N2 N1 -34.3(11)
C60 Ta2 N2 N1 -71.8(11)
C62 Ta2 N2 N1 -8.8(11)
C61 Ta2 N2 N1 -19.5(12)
S2 Ta2 N2 N1 64.9(11)
N1 Ta1 S1 C11 -63.45(13)
N21 Ta1 S1 C11 56.53(13)
N22 Ta1 S1 C11 36.50(16)
C33 Ta1 S1 C11 -156.06(14)
C32 Ta1 S1 C11 -166.92(14)
C34 Ta1 S1 C11 172.62(15)
C30 Ta1 S1 C11 145.42(13)
C31 Ta1 S1 C11 158.58(14)
Ta1 S1 C11 C16 38.8(3)
Ta1 S1 C11 C12 -141.4(2)
C16 C11 C12 C13 -1.6(5)
S1 C11 C12 C13 178.7(3)
C11 C12 C13 C14 -0.1(5)
C12 C13 C14 C15 1.6(5)
C13 C14 C15 C16 -1.5(5)
C14 C15 C16 C11 -0.2(5)
C12 C11 C16 C15 1.7(5)
S1 C11 C16 C15 -178.6(2)
N1 Ta1 N21 C21 -66.6(2)
N22 Ta1 N21 C21 7.52(18)
C33 Ta1 N21 C21 88.1(3)
C32 Ta1 N21 C21 136.59(19)
C34 Ta1 N21 C21 71.7(2)
C30 Ta1 N21 C21 95.84(19)
C31 Ta1 N21 C21 127.23(19)
S1 Ta1 N21 C21 -157.57(19)
N1 Ta1 N21 C23 110.0(3)
N22 Ta1 N21 C23 -175.8(4)
C33 Ta1 N21 C23 -95.3(4)
C32 Ta1 N21 C23 -46.8(4)
C34 Ta1 N21 C23 -111.7(3)
C30 Ta1 N21 C23 -87.5(3)
C31 Ta1 N21 C23 -56.1(3)
S1 Ta1 N21 C23 19.1(3)
N1 Ta1 N22 C21 116.24(19)
N21 Ta1 N22 C21 -7.46(17)
C33 Ta1 N22 C21 -151.68(18)
C32 Ta1 N22 C21 -128.8(2)
C34 Ta1 N22 C21 -131.8(2)
C30 Ta1 N22 C21 -99.21(19)
C31 Ta1 N22 C21 -90.9(2)
S1 Ta1 N22 C21 15.7(2)
N1 Ta1 N22 C26 -25.9(3)
N21 Ta1 N22 C26 -149.6(3)
C33 Ta1 N22 C26 66.2(3)
C32 Ta1 N22 C26 89.0(3)
C34 Ta1 N22 C26 86.0(3)
C30 Ta1 N22 C26 118.6(3)
C31 Ta1 N22 C26 126.9(3)
S1 Ta1 N22 C26 -126.4(3)
C23 N21 C21 N22 171.1(3)
Ta1 N21 C21 N22 -11.7(3)
C23 N21 C21 C22 -13.6(5)
Ta1 N21 C21 C22 163.6(3)
C26 N22 C21 N21 164.3(3)
Ta1 N22 C21 N21 11.4(3)
C26 N22 C21 C22 -11.0(4)
Ta1 N22 C21 C22 -163.9(3)
C21 N21 C23 C25 -72.0(4)
Ta1 N21 C23 C25 112.2(3)
C21 N21 C23 C24 56.8(4)
Ta1 N21 C23 C24 -119.0(3)
C21 N22 C26 C27 -149.3(3)
Ta1 N22 C26 C27 -13.6(4)
C21 N22 C26 C28 87.0(3)
Ta1 N22 C26 C28 -137.2(3)
N1 Ta1 C30 C31 -99.6(2)
N21 Ta1 C30 C31 107.0(2)
N22 Ta1 C30 C31 166.6(2)
C33 Ta1 C30 C31 -78.2(2)
C32 Ta1 C30 C31 -37.2(2)
C34 Ta1 C30 C31 -115.8(3)
S1 Ta1 C30 C31 24.4(2)
N1 Ta1 C30 C34 16.2(3)
N21 Ta1 C30 C34 -137.21(18)
N22 Ta1 C30 C34 -77.61(18)
C33 Ta1 C30 C34 37.55(18)
C32 Ta1 C30 C34 78.6(2)
C31 Ta1 C30 C34 115.8(3)
S1 Ta1 C30 C34 140.19(16)
N1 Ta1 C30 C35 136.2(3)
N21 Ta1 C30 C35 -17.2(3)
N22 Ta1 C30 C35 42.4(3)
C33 Ta1 C30 C35 157.5(4)
C32 Ta1 C30 C35 -161.4(4)
C34 Ta1 C30 C35 120.0(4)
C31 Ta1 C30 C35 -124.2(4)
S1 Ta1 C30 C35 -99.8(3)
C34 C30 C31 C32 -1.9(3)
C35 C30 C31 C32 -176.3(3)
Ta1 C30 C31 C32 62.3(2)
C34 C30 C31 C36 172.7(3)
C35 C30 C31 C36 -1.8(5)
Ta1 C30 C31 C36 -123.1(3)
C34 C30 C31 Ta1 -64.2(2)
C35 C30 C31 Ta1 121.4(3)
N1 Ta1 C31 C30 121.8(2)
N21 Ta1 C31 C30 -76.1(2)
N22 Ta1 C31 C30 -15.6(2)
C33 Ta1 C31 C30 78.6(2)
C32 Ta1 C31 C30 116.4(3)
C34 Ta1 C31 C30 37.18(19)
S1 Ta1 C31 C30 -156.0(2)
N1 Ta1 C31 C32 5.4(3)
N21 Ta1 C31 C32 167.50(19)
N22 Ta1 C31 C32 -132.01(19)
C33 Ta1 C31 C32 -37.8(2)
C34 Ta1 C31 C32 -79.2(2)
C30 Ta1 C31 C32 -116.4(3)
S1 Ta1 C31 C32 87.59(19)
N1 Ta1 C31 C36 -114.5(3)
N21 Ta1 C31 C36 47.5(3)
N22 Ta1 C31 C36 108.0(3)
C33 Ta1 C31 C36 -157.8(4)
C32 Ta1 C31 C36 -120.0(4)
C34 Ta1 C31 C36 160.8(4)
C30 Ta1 C31 C36 123.6(4)
S1 Ta1 C31 C36 -32.4(3)
C30 C31 C32 C33 2.3(3)
C36 C31 C32 C33 -172.4(3)
Ta1 C31 C32 C33 66.6(2)
C30 C31 C32 C37 170.2(3)
C36 C31 C32 C37 -4.5(5)
Ta1 C31 C32 C37 -125.5(3)
C30 C31 C32 Ta1 -64.3(2)
C36 C31 C32 Ta1 121.0(3)
N1 Ta1 C32 C33 69.6(2)
N21 Ta1 C32 C33 -131.0(2)
N22 Ta1 C32 C33 -41.4(3)
C34 Ta1 C32 C33 -37.72(19)
C30 Ta1 C32 C33 -78.3(2)
C31 Ta1 C32 C33 -114.1(3)
S1 Ta1 C32 C33 161.2(2)
N1 Ta1 C32 C31 -176.24(18)
N21 Ta1 C32 C31 -16.8(3)
N22 Ta1 C32 C31 72.8(2)
C33 Ta1 C32 C31 114.1(3)
C34 Ta1 C32 C31 76.42(19)
C30 Ta1 C32 C31 35.81(18)
S1 Ta1 C32 C31 -84.61(18)
N1 Ta1 C32 C37 -51.3(4)
N21 Ta1 C32 C37 108.1(4)
N22 Ta1 C32 C37 -162.3(3)
C33 Ta1 C32 C37 -120.9(4)
C34 Ta1 C32 C37 -158.6(4)
C30 Ta1 C32 C37 160.7(4)
C31 Ta1 C32 C37 124.9(5)
S1 Ta1 C32 C37 40.3(4)
C31 C32 C33 C34 -1.8(3)
C37 C32 C33 C34 -169.9(3)
Ta1 C32 C33 C34 66.9(2)
C31 C32 C33 C38 175.3(3)
C37 C32 C33 C38 7.2(5)
Ta1 C32 C33 C38 -116.0(3)
C31 C32 C33 Ta1 -68.7(2)
C37 C32 C33 Ta1 123.2(3)
N1 Ta1 C33 C32 -114.6(2)
N21 Ta1 C33 C32 87.0(3)
N22 Ta1 C33 C32 151.91(18)
C34 Ta1 C33 C32 114.6(3)
C30 Ta1 C33 C32 77.6(2)
C31 Ta1 C33 C32 37.91(18)
S1 Ta1 C33 C32 -19.5(2)
N1 Ta1 C33 C34 130.83(19)
N21 Ta1 C33 C34 -27.5(3)
N22 Ta1 C33 C34 37.3(2)
C32 Ta1 C33 C34 -114.6(3)
C30 Ta1 C33 C34 -36.97(18)
C31 Ta1 C33 C34 -76.7(2)
S1 Ta1 C33 C34 -134.05(17)
N1 Ta1 C33 C38 8.6(3)
N21 Ta1 C33 C38 -149.7(3)
N22 Ta1 C33 C38 -84.8(3)
C32 Ta1 C33 C38 123.2(4)
C34 Ta1 C33 C38 -122.2(4)
C30 Ta1 C33 C38 -159.2(4)
C31 Ta1 C33 C38 161.2(4)
S1 Ta1 C33 C38 103.8(3)
C32 C33 C34 C30 0.6(3)
C38 C33 C34 C30 -176.5(3)
Ta1 C33 C34 C30 66.9(2)
C32 C33 C34 C39 170.2(3)
C38 C33 C34 C39 -6.9(5)
Ta1 C33 C34 C39 -123.5(3)
C32 C33 C34 Ta1 -66.3(2)
C38 C33 C34 Ta1 116.6(3)
C31 C30 C34 C33 0.8(3)
C35 C30 C34 C33 175.4(3)
Ta1 C30 C34 C33 -64.9(2)
C31 C30 C34 C39 -169.3(3)
C35 C30 C34 C39 5.2(5)
Ta1 C30 C34 C39 124.9(3)
C31 C30 C34 Ta1 65.7(2)
C35 C30 C34 Ta1 -119.7(3)
N1 Ta1 C34 C33 -54.7(2)
N21 Ta1 C34 C33 163.54(18)
N22 Ta1 C34 C33 -144.9(2)
C32 Ta1 C34 C33 37.56(19)
C30 Ta1 C34 C33 115.2(3)
C31 Ta1 C34 C33 78.9(2)
S1 Ta1 C34 C33 62.0(2)
N1 Ta1 C34 C30 -169.93(17)
N21 Ta1 C34 C30 48.4(2)
N22 Ta1 C34 C30 99.92(18)
C33 Ta1 C34 C30 -115.2(3)
C32 Ta1 C34 C30 -77.62(19)
C31 Ta1 C34 C30 -36.32(17)
S1 Ta1 C34 C30 -53.1(2)
N1 Ta1 C34 C39 69.5(3)
N21 Ta1 C34 C39 -72.2(3)
N22 Ta1 C34 C39 -20.6(3)
C33 Ta1 C34 C39 124.3(4)
C32 Ta1 C34 C39 161.8(4)
C30 Ta1 C34 C39 -120.6(4)
C31 Ta1 C34 C39 -156.9(4)
S1 Ta1 C34 C39 -173.7(3)
N2 Ta2 S2 C41 61.86(14)
N52 Ta2 S2 C41 -41.19(16)
N51 Ta2 S2 C41 -59.02(14)
C64 Ta2 S2 C41 173.30(15)
C63 Ta2 S2 C41 154.10(13)
C60 Ta2 S2 C41 -149.05(14)
C62 Ta2 S2 C41 174.60(14)
C61 Ta2 S2 C41 -152.82(14)
Ta2 S2 C41 C42 -39.3(3)
Ta2 S2 C41 C46 142.3(2)
C46 C41 C42 C43 -2.7(6)
S2 C41 C42 C43 178.9(3)
C41 C42 C43 C44 2.7(7)
C42 C43 C44 C45 -1.3(7)
C43 C44 C45 C46 0.1(6)
C42 C41 C46 C45 1.5(5)
S2 C41 C46 C45 -180.0(3)
C44 C45 C46 C41 -0.2(6)
N2 Ta2 N51 C51 72.2(2)
N52 Ta2 N51 C51 -3.20(18)
C64 Ta2 N51 C51 -64.0(2)
C63 Ta2 N51 C51 -100.5(3)
C60 Ta2 N51 C51 -81.2(2)
C62 Ta2 N51 C51 -131.24(19)
C61 Ta2 N51 C51 -113.9(2)
S2 Ta2 N51 C51 163.62(19)
N2 Ta2 N51 C53 -106.5(3)
N52 Ta2 N51 C53 178.1(4)
C64 Ta2 N51 C53 117.4(3)
C63 Ta2 N51 C53 80.8(4)
C60 Ta2 N51 C53 100.2(3)
C62 Ta2 N51 C53 50.1(3)
C61 Ta2 N51 C53 67.4(3)
S2 Ta2 N51 C53 -15.0(3)
N2 Ta2 N52 C51 -120.7(2)
N51 Ta2 N52 C51 3.17(18)
C64 Ta2 N52 C51 136.2(2)
C63 Ta2 N52 C51 145.10(18)
C60 Ta2 N52 C51 102.0(2)
C62 Ta2 N52 C51 108.7(2)
C61 Ta2 N52 C51 84.8(2)
S2 Ta2 N52 C51 -17.5(2)
N2 Ta2 N52 C56 37.9(3)
N51 Ta2 N52 C56 161.7(3)
C64 Ta2 N52 C56 -65.2(3)
C63 Ta2 N52 C56 -56.4(3)
C60 Ta2 N52 C56 -99.5(3)
C62 Ta2 N52 C56 -92.7(3)
C61 Ta2 N52 C56 -116.7(3)
S2 Ta2 N52 C56 141.0(3)
C53 N51 C51 N52 -176.3(3)
Ta2 N51 C51 N52 4.8(3)
C53 N51 C51 C52 3.6(5)
Ta2 N51 C51 C52 -175.3(3)
C56 N52 C51 N51 -166.8(3)
Ta2 N52 C51 N51 -4.8(3)
C56 N52 C51 C52 13.2(5)
Ta2 N52 C51 C52 175.3(3)
C51 N51 C53 C54 -62.2(4)
Ta2 N51 C53 C54 116.1(3)
C51 N51 C53 C55 66.9(4)
Ta2 N51 C53 C55 -114.8(3)
C51 N52 C56 C57 53.1(4)
Ta2 N52 C56 C57 -100.6(4)
C51 N52 C56 C58 -76.2(4)
Ta2 N52 C56 C58 130.1(3)
N2 Ta2 C60 C61 123.9(2)
N52 Ta2 C60 C61 -148.87(18)
N51 Ta2 C60 C61 -90.60(18)
C64 Ta2 C60 C61 115.5(3)
C63 Ta2 C60 C61 76.92(19)
C62 Ta2 C60 C61 36.84(17)
S2 Ta2 C60 C61 -6.93(19)
N2 Ta2 C60 C64 8.4(3)
N52 Ta2 C60 C64 95.68(19)
N51 Ta2 C60 C64 153.94(19)
C63 Ta2 C60 C64 -38.53(19)
C62 Ta2 C60 C64 -78.61(19)
C61 Ta2 C60 C64 -115.5(3)
S2 Ta2 C60 C64 -122.38(17)
N2 Ta2 C60 C65 -113.4(3)
N52 Ta2 C60 C65 -26.1(3)
N51 Ta2 C60 C65 32.1(3)
C64 Ta2 C60 C65 -121.8(4)
C63 Ta2 C60 C65 -160.3(3)
C62 Ta2 C60 C65 159.6(3)
C61 Ta2 C60 C65 122.7(4)
S2 Ta2 C60 C65 115.8(3)
C64 C60 C61 C62 -1.8(4)
C65 C60 C61 C62 176.6(3)
Ta2 C60 C61 C62 -64.5(2)
C64 C60 C61 C66 -178.1(3)
C65 C60 C61 C66 0.3(5)
Ta2 C60 C61 C66 119.1(3)
C64 C60 C61 Ta2 62.8(2)
C65 C60 C61 Ta2 -118.9(3)
N2 Ta2 C61 C60 -98.1(2)
N52 Ta2 C61 C60 32.77(19)
N51 Ta2 C61 C60 91.13(18)
C64 Ta2 C61 C60 -38.06(17)
C63 Ta2 C61 C60 -80.1(2)
C62 Ta2 C61 C60 -116.3(3)
S2 Ta2 C61 C60 173.69(17)
N2 Ta2 C61 C62 18.2(3)
N52 Ta2 C61 C62 149.08(18)
N51 Ta2 C61 C62 -152.56(19)
C64 Ta2 C61 C62 78.2(2)
C63 Ta2 C61 C62 36.23(19)
C60 Ta2 C61 C62 116.3(3)
S2 Ta2 C61 C62 -70.00(17)
N2 Ta2 C61 C66 138.4(3)
N52 Ta2 C61 C66 -90.7(3)
N51 Ta2 C61 C66 -32.3(3)
C64 Ta2 C61 C66 -161.5(3)
C63 Ta2 C61 C66 156.5(3)
C60 Ta2 C61 C66 -123.4(4)
C62 Ta2 C61 C66 120.2(4)
S2 Ta2 C61 C66 50.2(3)
C60 C61 C62 C63 0.8(3)
C66 C61 C62 C63 177.3(3)
Ta2 C61 C62 C63 -63.6(2)
C60 C61 C62 C67 -168.6(3)
C66 C61 C62 C67 7.9(5)
Ta2 C61 C62 C67 127.0(3)
C60 C61 C62 Ta2 64.4(2)
C66 C61 C62 Ta2 -119.1(3)
N2 Ta2 C62 C63 -52.4(2)
N52 Ta2 C62 C63 72.2(2)
N51 Ta2 C62 C63 149.33(18)
C64 Ta2 C62 C63 38.31(19)
C60 Ta2 C62 C63 80.3(2)
C61 Ta2 C62 C63 116.5(3)
S2 Ta2 C62 C63 -140.5(2)
N2 Ta2 C62 C61 -168.91(17)
N52 Ta2 C62 C61 -44.3(2)
N51 Ta2 C62 C61 32.8(2)
C64 Ta2 C62 C61 -78.2(2)
C63 Ta2 C62 C61 -116.5(3)
C60 Ta2 C62 C61 -36.19(17)
S2 Ta2 C62 C61 103.03(18)
N2 Ta2 C62 C67 68.0(3)
N52 Ta2 C62 C67 -167.4(3)
N51 Ta2 C62 C67 -90.3(3)
C64 Ta2 C62 C67 158.7(3)
C63 Ta2 C62 C67 120.4(4)
C60 Ta2 C62 C67 -159.3(3)
C61 Ta2 C62 C67 -123.1(4)
S2 Ta2 C62 C67 -20.1(3)
C61 C62 C63 C64 0.4(3)
C67 C62 C63 C64 169.9(3)
Ta2 C62 C63 C64 -64.7(2)
C61 C62 C63 C68 -174.4(3)
C67 C62 C63 C68 -4.9(5)
Ta2 C62 C63 C68 120.4(3)
C61 C62 C63 Ta2 65.1(2)
C67 C62 C63 Ta2 -125.4(3)
N2 Ta2 C63 C62 133.2(2)
N52 Ta2 C63 C62 -130.74(19)
N51 Ta2 C63 C62 -53.0(3)
C64 Ta2 C63 C62 -114.9(3)
C60 Ta2 C63 C62 -76.43(19)
C61 Ta2 C63 C62 -36.65(18)
S2 Ta2 C63 C62 38.10(19)
N2 Ta2 C63 C64 -111.88(19)
N52 Ta2 C63 C64 -15.8(2)
N51 Ta2 C63 C64 61.9(3)
C60 Ta2 C63 C64 38.47(18)
C62 Ta2 C63 C64 114.9(3)
C61 Ta2 C63 C64 78.25(19)
S2 Ta2 C63 C64 153.00(17)
N2 Ta2 C63 C68 8.6(3)
N52 Ta2 C63 C68 104.6(3)
N51 Ta2 C63 C68 -177.7(2)
C64 Ta2 C63 C68 120.4(4)
C60 Ta2 C63 C68 158.9(4)
C62 Ta2 C63 C68 -124.7(4)
C61 Ta2 C63 C68 -161.3(4)
S2 Ta2 C63 C68 -86.6(3)
C62 C63 C64 C60 -1.5(3)
C68 C63 C64 C60 173.5(3)
Ta2 C63 C64 C60 -68.9(2)
C62 C63 C64 C69 -170.0(3)
C68 C63 C64 C69 5.0(5)
Ta2 C63 C64 C69 122.6(3)
C62 C63 C64 Ta2 67.4(2)
C68 C63 C64 Ta2 -117.6(3)
C61 C60 C64 C63 2.0(4)
C65 C60 C64 C63 -176.3(3)
Ta2 C60 C64 C63 67.9(2)
C61 C60 C64 C69 170.3(3)
C65 C60 C64 C69 -8.1(5)
Ta2 C60 C64 C69 -123.9(3)
C61 C60 C64 Ta2 -65.8(2)
C65 C60 C64 Ta2 115.8(3)
N2 Ta2 C64 C63 72.45(19)
N52 Ta2 C64 C63 166.19(19)
N51 Ta2 C64 C63 -145.07(17)
C60 Ta2 C64 C63 -113.4(3)
C62 Ta2 C64 C63 -36.63(17)
C61 Ta2 C64 C63 -77.19(19)
S2 Ta2 C64 C63 -35.1(2)
N2 Ta2 C64 C60 -174.14(18)
N52 Ta2 C64 C60 -80.40(18)
N51 Ta2 C64 C60 -31.7(2)
C63 Ta2 C64 C60 113.4(3)
C62 Ta2 C64 C60 76.78(19)
C61 Ta2 C64 C60 36.21(17)
S2 Ta2 C64 C60 78.29(19)
N2 Ta2 C64 C69 -49.2(3)
N52 Ta2 C64 C69 44.6(3)
N51 Ta2 C64 C69 93.3(3)
C63 Ta2 C64 C69 -121.6(4)
C60 Ta2 C64 C69 125.0(4)
C62 Ta2 C64 C69 -158.2(3)
C61 Ta2 C64 C69 161.2(3)
S2 Ta2 C64 C69 -156.7(3)
